data_2239890
loop_
_publ_author_name
'Inglebert, S. Antony'
'Kamalraja, Jayabal'
'Sethusankar, K.'
'Perumal, Paramasivam T.'

_publ_section_title
;
 Crystal structure of
 4-(4-methoxyphenyl)-7,7-dimethyl-2-methylamino-3-nitro-7,8-dihydro-4<i>H</i>-chromen-5(6<i>H</i>)-one
;
_journal_coeditor_code SU2750
_journal_issue 9
_journal_name_full 'Acta Crystallographica Section E'
_journal_page_first o901
_journal_page_last o902
_journal_paper_doi 10.1107/S160053681401589X
_journal_volume 70
_journal_year 2014
_chemical_formula_iupac 'C19 H22 N2 O5'
_chemical_formula_moiety 'C19 H22 N2 O5'
_chemical_formula_sum 'C19 H22 N2 O5'
_chemical_formula_weight 358.39
_chemical_name_systematic
4-(4-Methoxyphenyl)-7,7-dimethyl-2-methylamino-3-nitro-7,8-dihydro-4<i>H</i>-chromen-5(6<i>H</i>)-one
_space_group_IT_number 14
_symmetry_cell_setting monoclinic
_symmetry_space_group_name_Hall '-P 2ybc'
_symmetry_space_group_name_H-M 'P 1 21/c 1'
_atom_sites_solution_hydrogens geom
_atom_sites_solution_primary direct
_atom_sites_solution_secondary difmap
_audit_creation_method SHELXL-97
_cell_angle_alpha 90.00
_cell_angle_beta 106.128(2)
_cell_angle_gamma 90.00
_cell_formula_units_Z 4
_cell_length_a 9.6793(7)
_cell_length_b 16.3059(12)
_cell_length_c 11.9205(8)
_cell_measurement_reflns_used 3429
_cell_measurement_temperature 293(2)
_cell_measurement_theta_max 25.71
_cell_measurement_theta_min 2.17
_cell_volume 1807.4(2)
_computing_cell_refinement 'SAINT (Bruker, 2008)'
_computing_data_collection 'APEX2 (Bruker, 2008)'
_computing_data_reduction 'SAINT (Bruker, 2008)'
_computing_molecular_graphics 'ORTEP-3 for Windows (Farrugia, 2012)'
_computing_publication_material 'SHELXL97 (Sheldrick, 2008) and PLATON (Spek, 2009)'
_computing_structure_refinement 'SHELXL97 (Sheldrick, 2008)'
_computing_structure_solution 'SHELXS97 (Sheldrick, 2008)'
_diffrn_ambient_temperature 293(2)
_diffrn_measured_fraction_theta_full 0.997
_diffrn_measured_fraction_theta_max 0.997
_diffrn_measurement_device_type 'Bruker Kappa APEXII CCD'
_diffrn_measurement_method '\w and \f scan'
_diffrn_radiation_monochromator graphite
_diffrn_radiation_source 'fine-focus sealed tube'
_diffrn_radiation_type MoK\a
_diffrn_radiation_wavelength 0.71073
_diffrn_reflns_av_R_equivalents 0.0384
_diffrn_reflns_av_sigmaI/netI 0.0262
_diffrn_reflns_limit_h_max 11
_diffrn_reflns_limit_h_min -11
_diffrn_reflns_limit_k_max 19
_diffrn_reflns_limit_k_min -19
_diffrn_reflns_limit_l_max 14
_diffrn_reflns_limit_l_min -14
_diffrn_reflns_number 25137
_diffrn_reflns_theta_full 25.71
_diffrn_reflns_theta_max 25.71
_diffrn_reflns_theta_min 2.17
_diffrn_standards_decay_% 0
_exptl_absorpt_coefficient_mu 0.096
_exptl_absorpt_correction_T_max 0.981
_exptl_absorpt_correction_T_min 0.972
_exptl_absorpt_correction_type multi-scan
_exptl_absorpt_process_details '(SADABS; Bruker, 2008)'
_exptl_crystal_colour colourless
_exptl_crystal_density_diffrn 1.317
_exptl_crystal_density_method 'not measured'
_exptl_crystal_description block
_exptl_crystal_F_000 760
_exptl_crystal_size_max 0.30
_exptl_crystal_size_mid 0.25
_exptl_crystal_size_min 0.20
_refine_diff_density_max 0.304
_refine_diff_density_min -0.227
_refine_ls_extinction_method none
_refine_ls_goodness_of_fit_ref 1.041
_refine_ls_hydrogen_treatment constr
_refine_ls_matrix_type full
_refine_ls_number_parameters 239
_refine_ls_number_reflns 3429
_refine_ls_number_restraints 0
_refine_ls_restrained_S_all 1.041
_refine_ls_R_factor_all 0.0732
_refine_ls_R_factor_gt 0.0426
_refine_ls_shift/su_max 0.000
_refine_ls_shift/su_mean 0.000
_refine_ls_structure_factor_coef Fsqd
_refine_ls_weighting_details 'calc w=1/[\s^2^(Fo^2^)+(0.0743P)^2^+0.4450P] where P=(Fo^2^+2Fc^2^)/3'
_refine_ls_weighting_scheme calc
_refine_ls_wR_factor_gt 0.1128
_refine_ls_wR_factor_ref 0.1400
_reflns_number_gt 2369
_reflns_number_total 3429
_reflns_threshold_expression I>2sigma(I)
_cod_data_source_file su2750sup1.cif
_cod_data_source_block I
_cod_original_sg_symbol_Hall '-p 2ybc'
_cod_original_sg_symbol_H-M 'P 21/c'
_cod_database_code 2239890
_cod_database_fobs_code 2239890

loop_
_symmetry_equiv_pos_as_xyz
'x, y, z'
'-x, y+1/2, -z+1/2'
'-x, -y, -z'
'x, -y-1/2, z-1/2'

loop_
_atom_site_type_symbol
_atom_site_label
_atom_site_fract_x
_atom_site_fract_y
_atom_site_fract_z
_atom_site_U_iso_or_equiv
_atom_site_adp_type
_atom_site_calc_flag
_atom_site_refinement_flags
_atom_site_occupancy
_atom_site_symmetry_multiplicity
C C1 0.3188(2) 0.60966(13) 0.57925(17) 0.0418(5) Uani d . 1 1
C C2 0.3527(2) 0.64520(13) 0.68892(17) 0.0438(5) Uani d . 1 1
H H2 0.4155 0.6895 0.7066 0.053 Uiso calc R 1 1
C C3 0.2913(2) 0.61357(12) 0.77209(16) 0.0404(5) Uani d . 1 1
H H3 0.3137 0.6376 0.8457 0.049 Uiso calc R 1 1
C C4 0.19830(18) 0.54764(11) 0.74909(15) 0.0338(4) Uani d . 1 1
C C5 0.1649(2) 0.51385(12) 0.63813(16) 0.0397(5) Uani d . 1 1
H H5 0.1009 0.4701 0.6200 0.048 Uiso calc R 1 1
C C6 0.2248(2) 0.54378(13) 0.55413(17) 0.0450(5) Uani d . 1 1
H H6 0.2020 0.5198 0.4805 0.054 Uiso calc R 1 1
C C7 0.1347(2) 0.51384(11) 0.84356(15) 0.0364(4) Uani d . 1 1
H H7 0.0713 0.4678 0.8108 0.044 Uiso calc R 1 1
C C8 0.24959(19) 0.48391(11) 0.94849(16) 0.0351(4) Uani d . 1 1
C C9 0.29187(19) 0.52757(11) 1.05297(16) 0.0370(4) Uani d . 1 1
C C10 0.09369(19) 0.61784(12) 0.98350(15) 0.0369(4) Uani d . 1 1
C C11 0.0227(2) 0.68872(12) 1.02260(17) 0.0437(5) Uani d . 1 1
H H11A 0.0955 0.7254 1.0686 0.052 Uiso calc R 1 1
H H11B -0.0348 0.6692 1.0721 0.052 Uiso calc R 1 1
C C12 -0.0740(2) 0.73612(12) 0.91906(17) 0.0420(5) Uani d . 1 1
C C13 -0.1698(2) 0.67469(13) 0.83584(18) 0.0454(5) Uani d . 1 1
H H13A -0.2407 0.6538 0.8723 0.054 Uiso calc R 1 1
H H13B -0.2212 0.7035 0.7654 0.054 Uiso calc R 1 1
C C14 -0.0921(2) 0.60304(12) 0.80176(17) 0.0408(5) Uani d . 1 1
C C15 0.04735(19) 0.57886(11) 0.88193(15) 0.0349(4) Uani d . 1 1
C C16 0.4646(3) 0.7040(2) 0.5103(3) 0.0911(10) Uani d . 1 1
H H16A 0.4193 0.7489 0.5382 0.137 Uiso calc R 1 1
H H16B 0.4845 0.7193 0.4386 0.137 Uiso calc R 1 1
H H16C 0.5529 0.6903 0.5675 0.137 Uiso calc R 1 1
C C17 0.4303(3) 0.55740(15) 1.25477(19) 0.0601(6) Uani d . 1 1
H H17A 0.4608 0.6116 1.2410 0.090 Uiso calc R 1 1
H H17B 0.5060 0.5305 1.3124 0.090 Uiso calc R 1 1
H H17C 0.3463 0.5610 1.2824 0.090 Uiso calc R 1 1
C C18 -0.1656(3) 0.79636(15) 0.9648(2) 0.0601(6) Uani d . 1 1
H H18A -0.2291 0.8249 0.9004 0.090 Uiso calc R 1 1
H H18B -0.1043 0.8352 1.0158 0.090 Uiso calc R 1 1
H H18C -0.2211 0.7670 1.0071 0.090 Uiso calc R 1 1
C C19 0.0178(2) 0.78296(13) 0.85468(19) 0.0513(5) Uani d . 1 1
H H19A -0.0437 0.8135 0.7914 0.077 Uiso calc R 1 1
H H19B 0.0739 0.7448 0.8244 0.077 Uiso calc R 1 1
H H19C 0.0807 0.8199 0.9078 0.077 Uiso calc R 1 1
N N1 0.39661(17) 0.51069(10) 1.14645(13) 0.0440(4) Uani d . 1 1
H H1 0.4495 0.4688 1.1436 0.053 Uiso calc R 1 1
N N2 0.32201(17) 0.41331(10) 0.93523(14) 0.0408(4) Uani d . 1 1
O O1 0.21955(14) 0.59653(8) 1.06663(11) 0.0443(4) Uani d . 1 1
O O2 0.28171(16) 0.37471(9) 0.84138(13) 0.0546(4) Uani d . 1 1
O O3 0.42684(15) 0.38750(9) 1.01655(13) 0.0517(4) Uani d . 1 1
O O4 -0.14344(16) 0.56445(10) 0.71241(13) 0.0605(4) Uani d . 1 1
O O5 0.37227(17) 0.63553(10) 0.49054(13) 0.0606(5) Uani d . 1 1

loop_
_atom_site_aniso_label
_atom_site_aniso_U_11
_atom_site_aniso_U_22
_atom_site_aniso_U_33
_atom_site_aniso_U_12
_atom_site_aniso_U_13
_atom_site_aniso_U_23
C1 0.0398(10) 0.0504(12) 0.0366(11) 0.0007(9) 0.0128(8) 0.0035(9)
C2 0.0412(11) 0.0462(12) 0.0436(12) -0.0084(9) 0.0110(9) -0.0018(9)
C3 0.0432(11) 0.0445(11) 0.0322(10) -0.0045(9) 0.0081(8) -0.0080(8)
C4 0.0346(9) 0.0337(10) 0.0323(10) 0.0019(7) 0.0078(7) -0.0001(8)
C5 0.0441(11) 0.0368(10) 0.0365(11) -0.0061(8) 0.0084(8) -0.0053(8)
C6 0.0526(12) 0.0500(12) 0.0319(11) -0.0018(10) 0.0107(9) -0.0061(9)
C7 0.0386(10) 0.0352(10) 0.0342(10) -0.0030(8) 0.0082(8) -0.0022(8)
C8 0.0391(10) 0.0317(10) 0.0351(10) 0.0025(8) 0.0112(8) 0.0024(8)
C9 0.0372(10) 0.0366(10) 0.0375(11) 0.0015(8) 0.0111(8) 0.0043(8)
C10 0.0376(10) 0.0406(11) 0.0317(10) 0.0042(8) 0.0085(8) 0.0035(8)
C11 0.0490(11) 0.0441(11) 0.0385(11) 0.0079(9) 0.0132(9) -0.0005(9)
C12 0.0412(10) 0.0443(11) 0.0417(11) 0.0070(9) 0.0134(9) 0.0036(9)
C13 0.0341(10) 0.0528(12) 0.0486(12) 0.0027(9) 0.0103(9) 0.0055(10)
C14 0.0364(10) 0.0482(11) 0.0375(11) -0.0051(9) 0.0097(8) 0.0009(9)
C15 0.0351(9) 0.0360(10) 0.0336(10) -0.0014(8) 0.0094(8) 0.0016(8)
C16 0.091(2) 0.115(3) 0.0780(19) -0.0483(19) 0.0415(16) 0.0042(18)
C17 0.0600(14) 0.0704(16) 0.0411(12) 0.0102(12) -0.0009(10) -0.0052(11)
C18 0.0615(14) 0.0553(14) 0.0684(15) 0.0178(11) 0.0262(12) 0.0044(12)
C19 0.0532(12) 0.0467(12) 0.0553(13) -0.0012(10) 0.0174(10) 0.0075(10)
N1 0.0428(9) 0.0486(10) 0.0372(9) 0.0080(8) 0.0055(7) 0.0017(8)
N2 0.0439(9) 0.0375(9) 0.0428(10) 0.0028(7) 0.0149(8) 0.0026(8)
O1 0.0483(8) 0.0448(8) 0.0339(7) 0.0104(6) 0.0015(6) -0.0029(6)
O2 0.0650(10) 0.0459(8) 0.0510(9) 0.0057(7) 0.0132(7) -0.0114(7)
O3 0.0494(8) 0.0493(9) 0.0529(9) 0.0145(7) 0.0084(7) 0.0039(7)
O4 0.0483(9) 0.0725(11) 0.0514(9) 0.0013(8) -0.0017(7) -0.0156(8)
O5 0.0664(10) 0.0765(11) 0.0458(9) -0.0169(8) 0.0269(8) 0.0003(8)

loop_
_atom_type_symbol
_atom_type_description
_atom_type_scat_dispersion_real
_atom_type_scat_dispersion_imag
_atom_type_scat_source
C C 0.0033 0.0016 'International Tables Vol C Tables 4.2.6.8 and 6.1.1.4'
H H 0.0000 0.0000 'International Tables Vol C Tables 4.2.6.8 and 6.1.1.4'
N N 0.0061 0.0033 'International Tables Vol C Tables 4.2.6.8 and 6.1.1.4'
O O 0.0106 0.0060 'International Tables Vol C Tables 4.2.6.8 and 6.1.1.4'

loop_
_geom_angle_atom_site_label_1
_geom_angle_atom_site_label_2
_geom_angle_atom_site_label_3
_geom_angle
O5 C1 C2 124.08(18)
O5 C1 C6 116.05(17)
C2 C1 C6 119.87(18)
C1 C2 C3 118.87(18)
C1 C2 H2 120.6
C3 C2 H2 120.6
C4 C3 C2 122.16(17)
C4 C3 H3 118.9
C2 C3 H3 118.9
C3 C4 C5 117.75(17)
C3 C4 C7 120.57(16)
C5 C4 C7 121.68(16)
C6 C5 C4 121.28(18)
C6 C5 H5 119.4
C4 C5 H5 119.4
C5 C6 C1 120.07(18)
C5 C6 H6 120.0
C1 C6 H6 120.0
C15 C7 C8 108.89(15)
C15 C7 C4 110.20(15)
C8 C7 C4 111.93(15)
C15 C7 H7 108.6
C8 C7 H7 108.6
C4 C7 H7 108.6
N2 C8 C9 119.75(16)
N2 C8 C7 117.19(16)
C9 C8 C7 122.87(16)
N1 C9 O1 112.01(16)
N1 C9 C8 128.20(17)
O1 C9 C8 119.79(16)
C15 C10 O1 122.61(17)
C15 C10 C11 126.11(17)
O1 C10 C11 111.28(15)
C10 C11 C12 111.81(16)
C10 C11 H11A 109.3
C12 C11 H11A 109.3
C10 C11 H11B 109.3
C12 C11 H11B 109.3
H11A C11 H11B 107.9
C18 C12 C13 110.27(17)
C18 C12 C19 109.56(18)
C13 C12 C19 109.51(16)
C18 C12 C11 108.80(17)
C13 C12 C11 108.45(16)
C19 C12 C11 110.24(16)
C14 C13 C12 115.15(16)
C14 C13 H13A 108.5
C12 C13 H13A 108.5
C14 C13 H13B 108.5
C12 C13 H13B 108.5
H13A C13 H13B 107.5
O4 C14 C15 120.41(19)
O4 C14 C13 121.60(18)
C15 C14 C13 117.96(17)
C10 C15 C14 118.59(17)
C10 C15 C7 122.52(16)
C14 C15 C7 118.83(16)
O5 C16 H16A 109.5
O5 C16 H16B 109.5
H16A C16 H16B 109.5
O5 C16 H16C 109.5
H16A C16 H16C 109.5
H16B C16 H16C 109.5
N1 C17 H17A 109.5
N1 C17 H17B 109.5
H17A C17 H17B 109.5
N1 C17 H17C 109.5
H17A C17 H17C 109.5
H17B C17 H17C 109.5
C12 C18 H18A 109.5
C12 C18 H18B 109.5
H18A C18 H18B 109.5
C12 C18 H18C 109.5
H18A C18 H18C 109.5
H18B C18 H18C 109.5
C12 C19 H19A 109.5
C12 C19 H19B 109.5
H19A C19 H19B 109.5
C12 C19 H19C 109.5
H19A C19 H19C 109.5
H19B C19 H19C 109.5
C9 N1 C17 125.02(17)
C9 N1 H1 117.5
C17 N1 H1 117.5
O2 N2 O3 120.24(16)
O2 N2 C8 118.77(16)
O3 N2 C8 120.99(16)
C9 O1 C10 120.16(14)
C1 O5 C16 118.32(18)

loop_
_geom_bond_atom_site_label_1
_geom_bond_atom_site_label_2
_geom_bond_distance
C1 O5 1.367(2)
C1 C2 1.384(3)
C1 C6 1.386(3)
C2 C3 1.389(3)
C2 H2 0.9300
C3 C4 1.380(3)
C3 H3 0.9300
C4 C5 1.386(3)
C4 C7 1.528(2)
C5 C6 1.378(3)
C5 H5 0.9300
C6 H6 0.9300
C7 C15 1.504(3)
C7 C8 1.505(3)
C7 H7 0.9800
C8 N2 1.380(2)
C8 C9 1.394(3)
C9 N1 1.311(2)
C9 O1 1.358(2)
C10 C15 1.330(3)
C10 O1 1.384(2)
C10 C11 1.485(3)
C11 C12 1.534(3)
C11 H11A 0.9700
C11 H11B 0.9700
C12 C18 1.522(3)
C12 C13 1.529(3)
C12 C19 1.530(3)
C13 C14 1.505(3)
C13 H13A 0.9700
C13 H13B 0.9700
C14 O4 1.218(2)
C14 C15 1.474(3)
C16 O5 1.408(3)
C16 H16A 0.9600
C16 H16B 0.9600
C16 H16C 0.9600
C17 N1 1.456(3)
C17 H17A 0.9600
C17 H17B 0.9600
C17 H17C 0.9600
C18 H18A 0.9600
C18 H18B 0.9600
C18 H18C 0.9600
C19 H19A 0.9600
C19 H19B 0.9600
C19 H19C 0.9600
N1 H1 0.8600
N2 O2 1.248(2)
N2 O3 1.265(2)

loop_
_geom_hbond_atom_site_label_D
_geom_hbond_atom_site_label_H
_geom_hbond_atom_site_label_A
_geom_hbond_site_symmetry_A
_geom_hbond_distance_DH
_geom_hbond_distance_HA
_geom_hbond_distance_DA
_geom_hbond_angle_DHA
C17 H17B Cg2 3_667 0.96 2.778 3.652 142
N1 H1 O3 . 0.86 1.98 2.602(2) 128

loop_
_geom_torsion_atom_site_label_1
_geom_torsion_atom_site_label_2
_geom_torsion_atom_site_label_3
_geom_torsion_atom_site_label_4
_geom_torsion
O5 C1 C2 C3 179.89(18)
C6 C1 C2 C3 0.1(3)
C1 C2 C3 C4 0.3(3)
C2 C3 C4 C5 -1.1(3)
C2 C3 C4 C7 179.10(17)
C3 C4 C5 C6 1.4(3)
C7 C4 C5 C6 -178.82(17)
C4 C5 C6 C1 -0.9(3)
O5 C1 C6 C5 -179.63(18)
C2 C1 C6 C5 0.1(3)
C3 C4 C7 C15 60.8(2)
C5 C4 C7 C15 -119.02(18)
C3 C4 C7 C8 -60.5(2)
C5 C4 C7 C8 119.66(19)
C15 C7 C8 N2 167.42(15)
C4 C7 C8 N2 -70.5(2)
C15 C7 C8 C9 -17.7(2)
C4 C7 C8 C9 104.4(2)
N2 C8 C9 N1 0.0(3)
C7 C8 C9 N1 -174.71(18)
N2 C8 C9 O1 -179.21(16)
C7 C8 C9 O1 6.1(3)
C15 C10 C11 C12 -23.7(3)
O1 C10 C11 C12 155.32(16)
C10 C11 C12 C18 168.69(17)
C10 C11 C12 C13 48.7(2)
C10 C11 C12 C19 -71.2(2)
C18 C12 C13 C14 -169.46(17)
C19 C12 C13 C14 69.9(2)
C11 C12 C13 C14 -50.4(2)
C12 C13 C14 O4 -157.06(19)
C12 C13 C14 C15 24.8(3)
O1 C10 C15 C14 176.63(16)
C11 C10 C15 C14 -4.4(3)
O1 C10 C15 C7 -6.2(3)
C11 C10 C15 C7 172.76(18)
O4 C14 C15 C10 -174.04(19)
C13 C14 C15 C10 4.1(3)
O4 C14 C15 C7 8.7(3)
C13 C14 C15 C7 -173.13(16)
C8 C7 C15 C10 17.8(2)
C4 C7 C15 C10 -105.4(2)
C8 C7 C15 C14 -165.09(16)
C4 C7 C15 C14 71.8(2)
O1 C9 N1 C17 2.2(3)
C8 C9 N1 C17 -177.0(2)
C9 C8 N2 O2 179.39(17)
C7 C8 N2 O2 -5.6(2)
C9 C8 N2 O3 -0.2(3)
C7 C8 N2 O3 174.84(16)
N1 C9 O1 C10 -171.21(16)
C8 C9 O1 C10 8.1(3)
C15 C10 O1 C9 -8.3(3)
C11 C10 O1 C9 172.65(16)
C2 C1 O5 C16 -1.8(3)
C6 C1 O5 C16 178.0(2)
